data_7007894
loop_
_publ_author_name
'Mohr, Fabian'
'Cerrada, Elena'
'Laguna, Mariano'

_publ_section_title
;
 Synthesis and coordination chemistry of an alkyne functionalised
 bis(pyrazolyl)methane ligand.
;
_journal_issue 47
_journal_name_full 'Dalton transactions (Cambridge, England : 2003)'
_journal_page_first 5567
_journal_page_last 5573
_journal_paper_doi 10.1039/b613311h
_journal_year 2006
_chemical_formula_sum 'C16 H14 Cl2 N4 O Zn'
_chemical_formula_weight 414.58
_chemical_name_systematic
;
?
;
_space_group_IT_number 2
_symmetry_cell_setting triclinic
_symmetry_space_group_name_Hall '-P 1'
_symmetry_space_group_name_H-M 'P -1'
_atom_sites_solution_hydrogens geom
_atom_sites_solution_primary direct
_atom_sites_solution_secondary difmap
_audit_creation_method SHELXL-97
_cell_angle_alpha 96.5040(10)
_cell_angle_beta 95.6410(10)
_cell_angle_gamma 103.3830(10)
_cell_formula_units_Z 2
_cell_length_a 8.1822(4)
_cell_length_b 9.1228(5)
_cell_length_c 11.7847(6)
_cell_measurement_reflns_used 5669
_cell_measurement_temperature 100(2)
_cell_measurement_theta_max 28.83
_cell_measurement_theta_min 1.75
_cell_volume 843.18(8)
_computing_cell_refinement 'BrUKER SMART'
_computing_data_collection 'BrUKER SMART'
_computing_data_reduction 'BRUKER SHELXTL'
_computing_structure_refinement 'SHELXL-97 (Sheldrick, 1997)'
_computing_structure_solution 'SHELXS-97 (Sheldrick, 1990)'
_diffrn_ambient_temperature 373(2)
_diffrn_measured_fraction_theta_full 0.913
_diffrn_measured_fraction_theta_max 0.913
_diffrn_measurement_device_type 'CCD area Detector'
_diffrn_measurement_method 'Phi and Omega scans'
_diffrn_radiation_monochromator graphite
_diffrn_radiation_source 'fine-focus sealed tube'
_diffrn_radiation_type MoK\a
_diffrn_radiation_wavelength 0.71073
_diffrn_reflns_av_R_equivalents 0.0173
_diffrn_reflns_av_sigmaI/netI 0.0231
_diffrn_reflns_limit_h_max 10
_diffrn_reflns_limit_h_min -11
_diffrn_reflns_limit_k_max 12
_diffrn_reflns_limit_k_min -12
_diffrn_reflns_limit_l_max 15
_diffrn_reflns_limit_l_min -15
_diffrn_reflns_number 10612
_diffrn_reflns_theta_full 28.83
_diffrn_reflns_theta_max 28.83
_diffrn_reflns_theta_min 1.75
_exptl_absorpt_coefficient_mu 1.784
_exptl_absorpt_correction_T_max 1.000000
_exptl_absorpt_correction_T_min 0.852286
_exptl_absorpt_correction_type 'multi-scan correction'
_exptl_crystal_colour Colourless
_exptl_crystal_density_diffrn 1.633
_exptl_crystal_density_method 'not measured'
_exptl_crystal_description Plate
_exptl_crystal_F_000 420
_exptl_crystal_size_max 0.37
_exptl_crystal_size_mid 0.13
_exptl_crystal_size_min 0.09
_refine_diff_density_max 0.459
_refine_diff_density_min -0.228
_refine_diff_density_rms 0.066
_refine_ls_extinction_method none
_refine_ls_goodness_of_fit_ref 1.060
_refine_ls_hydrogen_treatment mixed
_refine_ls_matrix_type full
_refine_ls_number_parameters 273
_refine_ls_number_reflns 4038
_refine_ls_number_restraints 0
_refine_ls_restrained_S_all 1.060
_refine_ls_R_factor_all 0.0276
_refine_ls_R_factor_gt 0.0251
_refine_ls_shift/su_max 0.001
_refine_ls_shift/su_mean 0.000
_refine_ls_structure_factor_coef Fsqd
_refine_ls_weighting_details 'calc w=1/[\s^2^(Fo^2^)+(0.0357P)^2^+0.2713P] where P=(Fo^2^+2Fc^2^)/3'
_refine_ls_weighting_scheme calc
_refine_ls_wR_factor_gt 0.0638
_refine_ls_wR_factor_ref 0.0650
_reflns_number_gt 3727
_reflns_number_total 4038
_reflns_threshold_expression >2sigma(I)
_cod_data_source_file b613311h.txt
_cod_data_source_block fm02m
_cod_depositor_comments
;
The following automatic conversions were performed:
'_symmetry_cell_setting' value 'Triclinic' changed to 'triclinic'
according to '/home/saulius/struct/CIF-dictionaries/cif_core.dic'
dictionary named 'cif_core.dic' version 2.4.1 from 2010-06-29.

Automatic conversion script
Id: cif_fix_enum 1527 2010-12-29 10:47:43Z saulius 
;
_cod_original_sg_symbol_H-M P-1
_cod_database_code 7007894

loop_
_symmetry_equiv_pos_as_xyz
'x, y, z'
'-x, -y, -z'

loop_
_atom_site_label
_atom_site_type_symbol
_atom_site_fract_x
_atom_site_fract_y
_atom_site_fract_z
_atom_site_U_iso_or_equiv
_atom_site_adp_type
_atom_site_occupancy
_atom_site_symmetry_multiplicity
_atom_site_calc_flag
_atom_site_refinement_flags
_atom_site_disorder_assembly
_atom_site_disorder_group
Zn1 Zn 0.68083(2) 0.65385(2) 0.643955(15) 0.01629(6) Uani 1 1 d . . .
Cl2 Cl 0.60912(5) 0.69137(5) 0.46264(3) 0.02030(9) Uani 1 1 d . . .
Cl1 Cl 0.49253(5) 0.66646(5) 0.76470(3) 0.02053(9) Uani 1 1 d . . .
N1 N 0.90231(16) 0.82674(15) 0.69417(11) 0.0160(3) Uani 1 1 d . . .
N3 N 0.82404(16) 0.49655(15) 0.63840(11) 0.0156(3) Uani 1 1 d . . .
N4 N 0.98463(15) 0.52625(14) 0.69494(11) 0.0141(2) Uani 1 1 d . . .
N2 N 1.05094(16) 0.79533(15) 0.73123(11) 0.0152(3) Uani 1 1 d . . .
O1 O 1.17562(16) 0.87125(14) 0.96720(10) 0.0245(3) Uani 1 1 d . . .
C4 C 0.8115(2) 0.37543(18) 0.55948(13) 0.0168(3) Uani 1 1 d . . .
C7 C 1.05194(19) 0.65714(17) 0.78326(13) 0.0151(3) Uani 1 1 d . . .
C8 C 0.9625(2) 0.65283(18) 0.88979(13) 0.0168(3) Uani 1 1 d . . .
C5 C 0.9617(2) 0.32775(18) 0.56545(14) 0.0171(3) Uani 1 1 d . . .
C1 C 0.9466(2) 0.95782(18) 0.65133(14) 0.0183(3) Uani 1 1 d . . .
C6 C 1.0695(2) 0.42742(18) 0.65167(13) 0.0162(3) Uani 1 1 d . . .
C9 C 0.8232(2) 0.5387(2) 0.90114(15) 0.0210(3) Uani 1 1 d . . .
C13 C 1.0297(2) 0.76939(19) 0.98280(14) 0.0206(3) Uani 1 1 d . . .
C2 C 1.1217(2) 1.01002(19) 0.66154(14) 0.0206(3) Uani 1 1 d . . .
C10 C 0.7428(2) 0.5441(2) 0.99972(15) 0.0265(4) Uani 1 1 d . . .
C3 C 1.1846(2) 0.90340(18) 0.71283(14) 0.0180(3) Uani 1 1 d . . .
C12 C 0.9485(2) 0.7766(2) 1.08028(15) 0.0265(4) Uani 1 1 d . . .
C14 C 1.2649(3) 0.9806(2) 1.06359(16) 0.0276(4) Uani 1 1 d . . .
C15 C 1.3403(2) 0.9091(2) 1.15429(16) 0.0275(4) Uani 1 1 d . . .
C11 C 0.8030(2) 0.6652(2) 1.08659(15) 0.0294(4) Uani 1 1 d . . .
C16 C 1.4011(3) 0.8531(2) 1.22764(19) 0.0342(4) Uani 1 1 d . . .
H11 H 0.744(3) 0.671(2) 1.1509(19) 0.028(5) Uiso 1 1 d . . .
H10 H 0.648(3) 0.468(3) 1.0075(19) 0.031(6) Uiso 1 1 d . . .
H14 H 1.356(3) 1.049(2) 1.0297(19) 0.027(5) Uiso 1 1 d . . .
H6 H 1.178(2) 0.435(2) 0.6793(16) 0.017(4) Uiso 1 1 d . . .
H7 H 1.165(2) 0.6601(19) 0.8025(15) 0.008(4) Uiso 1 1 d . . .
H1 H 0.868(3) 0.995(2) 0.6177(18) 0.022(5) Uiso 1 1 d . . .
H5 H 0.984(2) 0.248(2) 0.5213(17) 0.017(5) Uiso 1 1 d . . .
H4 H 0.712(3) 0.338(2) 0.5110(17) 0.019(5) Uiso 1 1 d . . .
H9 H 0.784(2) 0.461(2) 0.8442(18) 0.021(5) Uiso 1 1 d . . .
H14A H 1.187(3) 1.034(2) 1.0989(19) 0.030(6) Uiso 1 1 d . . .
H3 H 1.288(3) 0.897(2) 0.7319(17) 0.020(5) Uiso 1 1 d . . .
H2 H 1.181(3) 1.095(2) 0.6405(17) 0.022(5) Uiso 1 1 d . . .
H12 H 0.996(3) 0.856(2) 1.1395(19) 0.028(5) Uiso 1 1 d . . .
H16 H 1.448(3) 0.808(3) 1.280(2) 0.049(7) Uiso 1 1 d . . .

loop_
_atom_site_aniso_label
_atom_site_aniso_U_11
_atom_site_aniso_U_22
_atom_site_aniso_U_33
_atom_site_aniso_U_23
_atom_site_aniso_U_13
_atom_site_aniso_U_12
Zn1 0.01362(10) 0.02099(10) 0.01630(10) 0.00477(7) 0.00315(7) 0.00680(7)
Cl2 0.01593(18) 0.0275(2) 0.01910(19) 0.00871(15) 0.00206(14) 0.00595(15)
Cl1 0.01464(18) 0.0262(2) 0.02096(19) 0.00088(15) 0.00514(14) 0.00542(14)
N1 0.0155(6) 0.0185(6) 0.0156(6) 0.0031(5) 0.0024(5) 0.0066(5)
N3 0.0132(6) 0.0192(6) 0.0143(6) 0.0034(5) 0.0010(5) 0.0036(5)
N4 0.0124(6) 0.0169(6) 0.0133(6) 0.0030(5) 0.0011(5) 0.0040(5)
N2 0.0140(6) 0.0177(6) 0.0141(6) 0.0014(5) 0.0023(5) 0.0041(5)
O1 0.0286(6) 0.0248(6) 0.0166(6) -0.0015(5) -0.0008(5) 0.0035(5)
C4 0.0157(7) 0.0184(7) 0.0152(7) 0.0027(6) 0.0015(6) 0.0019(6)
C7 0.0132(7) 0.0178(7) 0.0138(7) 0.0012(6) 0.0001(5) 0.0041(6)
C8 0.0175(7) 0.0231(8) 0.0126(7) 0.0051(6) 0.0025(6) 0.0094(6)
C5 0.0200(8) 0.0161(7) 0.0166(7) 0.0032(6) 0.0050(6) 0.0054(6)
C1 0.0241(8) 0.0172(7) 0.0150(7) 0.0023(6) 0.0038(6) 0.0075(6)
C6 0.0164(7) 0.0185(7) 0.0158(7) 0.0045(6) 0.0038(6) 0.0071(6)
C9 0.0188(8) 0.0286(9) 0.0178(8) 0.0082(7) 0.0012(6) 0.0081(7)
C13 0.0228(8) 0.0249(8) 0.0167(8) 0.0037(6) 0.0004(6) 0.0115(7)
C2 0.0243(8) 0.0175(8) 0.0182(8) 0.0006(6) 0.0054(6) 0.0013(6)
C10 0.0189(8) 0.0428(11) 0.0232(9) 0.0158(8) 0.0056(7) 0.0119(8)
C3 0.0166(7) 0.0203(7) 0.0150(7) -0.0008(6) 0.0028(6) 0.0013(6)
C12 0.0340(10) 0.0360(10) 0.0146(8) 0.0022(7) 0.0027(7) 0.0198(8)
C14 0.0381(10) 0.0221(8) 0.0195(8) -0.0024(7) -0.0070(7) 0.0081(8)
C15 0.0289(9) 0.0241(8) 0.0259(9) 0.0002(7) -0.0024(7) 0.0033(7)
C11 0.0290(9) 0.0527(12) 0.0172(8) 0.0136(8) 0.0093(7) 0.0243(9)
C16 0.0298(10) 0.0301(10) 0.0383(11) 0.0113(9) -0.0080(8) 0.0006(8)

loop_
_atom_type_symbol
_atom_type_description
_atom_type_scat_dispersion_real
_atom_type_scat_dispersion_imag
_atom_type_scat_source
C C 0.0033 0.0016 'International Tables Vol C Tables 4.2.6.8 and 6.1.1.4'
H H 0.0000 0.0000 'International Tables Vol C Tables 4.2.6.8 and 6.1.1.4'
N N 0.0061 0.0033 'International Tables Vol C Tables 4.2.6.8 and 6.1.1.4'
O O 0.0106 0.0060 'International Tables Vol C Tables 4.2.6.8 and 6.1.1.4'
Cl Cl 0.1484 0.1585 'International Tables Vol C Tables 4.2.6.8 and 6.1.1.4'
Zn Zn 0.2839 1.4301 'International Tables Vol C Tables 4.2.6.8 and 6.1.1.4'

loop_
_geom_angle_atom_site_label_1
_geom_angle_atom_site_label_2
_geom_angle_atom_site_label_3
_geom_angle
_geom_angle_site_symmetry_1
_geom_angle_site_symmetry_3
_geom_angle_publ_flag
N3 Zn1 N1 89.37(5) . . ?
N3 Zn1 Cl1 124.18(4) . . ?
N1 Zn1 Cl1 111.30(4) . . ?
N3 Zn1 Cl2 108.08(4) . . ?
N1 Zn1 Cl2 101.59(4) . . ?
Cl1 Zn1 Cl2 116.679(16) . . ?
C1 N1 N2 104.90(13) . . ?
C1 N1 Zn1 127.13(11) . . ?
N2 N1 Zn1 121.45(10) . . ?
C4 N3 N4 104.97(12) . . ?
C4 N3 Zn1 129.29(11) . . ?
N4 N3 Zn1 122.65(10) . . ?
C6 N4 N3 111.14(12) . . ?
C6 N4 C7 126.74(13) . . ?
N3 N4 C7 121.94(12) . . ?
C3 N2 N1 111.58(13) . . ?
C3 N2 C7 128.06(13) . . ?
N1 N2 C7 120.36(12) . . ?
C13 O1 C14 118.38(14) . . ?
N3 C4 C5 111.03(14) . . ?
N4 C7 N2 108.41(12) . . ?
N4 C7 C8 114.29(13) . . ?
N2 C7 C8 111.84(12) . . ?
C9 C8 C13 119.07(15) . . ?
C9 C8 C7 123.48(14) . . ?
C13 C8 C7 117.41(14) . . ?
C6 C5 C4 105.30(14) . . ?
N1 C1 C2 111.09(15) . . ?
N4 C6 C5 107.55(14) . . ?
C8 C9 C10 120.71(17) . . ?
O1 C13 C12 124.72(16) . . ?
O1 C13 C8 115.04(14) . . ?
C12 C13 C8 120.23(16) . . ?
C3 C2 C1 105.28(15) . . ?
C11 C10 C9 119.36(18) . . ?
N2 C3 C2 107.15(15) . . ?
C13 C12 C11 119.32(17) . . ?
O1 C14 C15 112.26(15) . . ?
C16 C15 C14 179.3(2) . . ?
C10 C11 C12 121.02(17) . . ?

loop_
_geom_bond_atom_site_label_1
_geom_bond_atom_site_label_2
_geom_bond_distance
_geom_bond_site_symmetry_2
_geom_bond_publ_flag
Zn1 N3 2.0515(13) . ?
Zn1 N1 2.0920(13) . ?
Zn1 Cl1 2.2108(4) . ?
Zn1 Cl2 2.2448(4) . ?
N1 C1 1.337(2) . ?
N1 N2 1.3554(18) . ?
N3 C4 1.339(2) . ?
N3 N4 1.3660(17) . ?
N4 C6 1.345(2) . ?
N4 C7 1.4538(19) . ?
N2 C3 1.346(2) . ?
N2 C7 1.464(2) . ?
O1 C13 1.375(2) . ?
O1 C14 1.436(2) . ?
C4 C5 1.393(2) . ?
C7 C8 1.514(2) . ?
C8 C9 1.383(2) . ?
C8 C13 1.408(2) . ?
C5 C6 1.371(2) . ?
C1 C2 1.390(2) . ?
C9 C10 1.392(2) . ?
C13 C12 1.385(2) . ?
C2 C3 1.371(2) . ?
C10 C11 1.379(3) . ?
C12 C11 1.390(3) . ?
C14 C15 1.471(3) . ?
C15 C16 1.178(3) . ?
